data_7224651
loop_
_publ_author_name
'Sun, Jing-Wen'
'Li, Shang-Ju'
'Yan, Peng-Fei'
'Yao, Xu'
'Li, Guang-Ming'

_publ_section_title
;
 In situ recrystallization of lanthanide coordination polymers: from 1D
 ladder chains to 1D linear chains
;
_journal_issue 17
_journal_name_full CrystEngComm
_journal_page_first 3079
_journal_paper_doi 10.1039/C6CE00182C
_journal_volume 18
_journal_year 2016
_chemical_absolute_configuration rm
_chemical_formula_moiety 'C38 H36 O20 Pr, C6 N'
_chemical_formula_sum 'C44 H36 N O20 Pr'
_chemical_formula_weight 1039.65
_chemical_name_systematic
;
 ?
;
_space_group_IT_number 18
_symmetry_cell_setting orthorhombic
_symmetry_space_group_name_Hall 'P 2 2ab'
_symmetry_space_group_name_H-M 'P 21 21 2'
_atom_sites_solution_hydrogens geom
_atom_sites_solution_primary direct
_atom_sites_solution_secondary difmap
_audit_creation_method SHELXL-97
_audit_update_record
;
2016-01-23 deposited with the CCDC.
2016-03-21 downloaded from the CCDC.
;
_cell_angle_alpha 90.00
_cell_angle_beta 90.00
_cell_angle_gamma 90.00
_cell_formula_units_Z 4
_cell_length_a 20.285(4)
_cell_length_b 16.776(3)
_cell_length_c 16.805(3)
_cell_measurement_reflns_used 30632
_cell_measurement_temperature 293(2)
_cell_measurement_theta_max 27.57
_cell_measurement_theta_min 3.15
_cell_volume 5718.8(18)
_computing_cell_refinement 'RAPID-AUTO (Rigaku 1998 <i>RAPID-AUTO</i>)'
_computing_data_collection 'RAPID-AUTO (Rigaku 1998 <i>RAPID-AUTO</i>)'
_computing_data_reduction 'CrystalClear (Rigaku/MSC, 2002)'
_computing_molecular_graphics 'SHELXTL (Sheldrick, 2008)'
_computing_publication_material SHELXL-97
_computing_structure_refinement 'SHELXL-97 (Sheldrick, 2008)'
_computing_structure_solution 'SHELXS-97 (Sheldrick, 2008)'
_diffrn_ambient_temperature 293(2)
_diffrn_measured_fraction_theta_full 0.997
_diffrn_measured_fraction_theta_max 0.997
_diffrn_measurement_device_type 'Rigaku RAXIS-RAPID'
_diffrn_measurement_method '\w scan'
_diffrn_radiation_monochromator graphite
_diffrn_radiation_source 'fine-focus sealed tube'
_diffrn_radiation_type MoK\a
_diffrn_radiation_wavelength 0.71073
_diffrn_reflns_av_R_equivalents 0.0804
_diffrn_reflns_limit_h_max 23
_diffrn_reflns_limit_h_min -24
_diffrn_reflns_limit_k_max 19
_diffrn_reflns_limit_k_min -19
_diffrn_reflns_limit_l_max 19
_diffrn_reflns_limit_l_min -19
_diffrn_reflns_number 43664
_diffrn_reflns_theta_full 25.00
_diffrn_reflns_theta_max 25.00
_diffrn_reflns_theta_min 3.15
_exptl_absorpt_coefficient_mu 0.916
_exptl_absorpt_correction_T_max 0.706
_exptl_absorpt_correction_T_min 0.675
_exptl_absorpt_correction_type multi-scan
_exptl_absorpt_process_details 'ABSCOR (Higashi, 1995)'
_exptl_crystal_colour colorless
_exptl_crystal_density_diffrn 1.207
_exptl_crystal_density_method 'not measured'
_exptl_crystal_description block
_exptl_crystal_F_000 2104
_exptl_crystal_size_max 0.44
_exptl_crystal_size_mid 0.42
_exptl_crystal_size_min 0.38
_platon_squeeze_details ' ?'
_refine_diff_density_max 0.397
_refine_diff_density_min -0.461
_refine_diff_density_rms 0.069
_refine_ls_abs_structure_details 'Flack H D (1983), Acta Cryst. A39, 876-881'
_refine_ls_abs_structure_Flack -0.022(18)
_refine_ls_extinction_method none
_refine_ls_goodness_of_fit_ref 0.858
_refine_ls_hydrogen_treatment constr
_refine_ls_matrix_type full
_refine_ls_number_parameters 598
_refine_ls_number_reflns 10041
_refine_ls_number_restraints 180
_refine_ls_restrained_S_all 0.856
_refine_ls_R_factor_all 0.0689
_refine_ls_R_factor_gt 0.0375
_refine_ls_shift/su_max 0.001
_refine_ls_shift/su_mean 0.000
_refine_ls_structure_factor_coef Fsqd
_refine_ls_weighting_details 'calc w=1/[\s^2^(Fo^2^)+(0.0443P)^2^+0.0000P] where P=(Fo^2^+2Fc^2^)/3'
_refine_ls_weighting_scheme calc
_refine_ls_wR_factor_gt 0.0856
_refine_ls_wR_factor_ref 0.0924
_reflns_number_gt 6015
_reflns_number_total 10041
_reflns_threshold_expression >2sigma(I)
_cod_data_source_file c6ce00182c2.cif
_cod_data_source_block 3
_cod_depositor_comments
;
The following automatic conversions were performed:

'_symmetry_cell_setting' value 'Orthorhombic' changed to
'orthorhombic' according to
/usr/data/users/saulius/crontab/automatic-downloads/rss-feeds/RSC/lib/dictionaries/cif_core.dic
dictionary named 'cif_core.dic' version 2.4.2 from 2011-04-26.

'_refine_ls_hydrogen_treatment' value 'CONSTR' changed to 'constr'
according to
/usr/data/users/saulius/crontab/automatic-downloads/rss-feeds/RSC/lib/dictionaries/cif_core.dic
dictionary named 'cif_core.dic' version 2.4.2 from 2011-04-26.

Automatic conversion script
Id: cif_fix_values 4268 2015-11-12 08:31:59Z antanas 

 Adding full bibliography for 7224648--7224657.cif.
;
_cod_database_code 7224651
_diffrn_reflns_av_uniti/neti 0.0836

loop_
_symmetry_equiv_pos_as_xyz
'x, y, z'
'-x, -y, z'
'-x+1/2, y+1/2, -z'
'x+1/2, -y+1/2, -z'

loop_
_atom_site_label
_atom_site_type_symbol
_atom_site_fract_x
_atom_site_fract_y
_atom_site_fract_z
_atom_site_U_iso_or_equiv
_atom_site_adp_type
_atom_site_occupancy
_atom_site_symmetry_multiplicity
_atom_site_calc_flag
_atom_site_refinement_flags
N1 N 0.7015(6) 0.9021(8) 0.1567(9) 0.170(4) Uani 1 1 d DU
C1 C 0.3972(4) 0.8303(4) -0.1357(3) 0.0462(17) Uani 1 1 d .
C2 C 0.4272(4) 0.8770(4) -0.0731(4) 0.063(2) Uani 1 1 d .
H2 H 0.4629 0.8574 -0.0445 0.076 Uiso 1 1 calc R
C4 C 0.3471(5) 0.9797(4) -0.0956(5) 0.075(2) Uani 1 1 d U
H4 H 0.3291 1.0288 -0.0818 0.090 Uiso 1 1 calc R
C3 C 0.4011(5) 0.9523(4) -0.0566(5) 0.071(2) Uani 1 1 d .
H3 H 0.4212 0.9841 -0.0183 0.086 Uiso 1 1 calc R
C5 C 0.3180(5) 0.9344(5) -0.1567(5) 0.072(2) Uani 1 1 d U
H5 H 0.2815 0.9539 -0.1840 0.087 Uiso 1 1 calc R
C6 C 0.3436(4) 0.8621(4) -0.1756(4) 0.058(2) Uani 1 1 d .
H6 H 0.3245 0.8329 -0.2166 0.070 Uiso 1 1 calc R
C7 C 0.4203(4) 0.7511(4) -0.1559(3) 0.0436(16) Uani 1 1 d .
C8 C 0.5038(5) 0.6525(3) -0.1359(3) 0.0336(12) Uani 1 1 d .
H8 H 0.4684 0.6133 -0.1290 0.040 Uiso 1 1 calc R
C9 C 0.5290(3) 0.6487(4) -0.2214(3) 0.0375(15) Uani 1 1 d .
C10 C 0.7272(4) 0.7214(4) -0.0808(4) 0.0498(18) Uani 1 1 d .
C11 C 0.7886(4) 0.7053(5) -0.0488(5) 0.073(2) Uani 1 1 d .
H11 H 0.7942 0.6621 -0.0148 0.087 Uiso 1 1 calc R
C12 C 0.8414(5) 0.7534(6) -0.0674(6) 0.092(3) Uani 1 1 d .
H12 H 0.8820 0.7441 -0.0432 0.111 Uiso 1 1 calc R
C13 C 0.8355(5) 0.8138(6) -0.1199(7) 0.101(4) Uani 1 1 d .
H13 H 0.8724 0.8433 -0.1343 0.121 Uiso 1 1 calc R
C14 C 0.7739(5) 0.8320(5) -0.1527(6) 0.084(3) Uani 1 1 d .
H14 H 0.7699 0.8742 -0.1882 0.101 Uiso 1 1 calc R
C15 C 0.7169(4) 0.7856(4) -0.1318(4) 0.063(2) Uani 1 1 d .
H15 H 0.6752 0.7980 -0.1513 0.075 Uiso 1 1 calc R
C16 C 0.6721(4) 0.6652(4) -0.0612(4) 0.0457(17) Uani 1 1 d .
C17 C 0.5581(3) 0.6349(3) -0.0778(3) 0.0343(14) Uani 1 1 d .
H17 H 0.5723 0.5795 -0.0852 0.041 Uiso 1 1 calc R
C18 C 0.5337(3) 0.6455(4) 0.0098(3) 0.0383(16) Uani 1 1 d .
C19 C 0.3003(4) 0.7660(4) 0.3870(4) 0.055(2) Uani 1 1 d .
C20 C 0.3097(4) 0.8433(4) 0.4106(4) 0.064(2) Uani 1 1 d .
H20 H 0.3490 0.8592 0.4343 0.077 Uiso 1 1 calc R
C21 C 0.2579(6) 0.8981(5) 0.3978(6) 0.083(3) Uani 1 1 d .
H21 H 0.2622 0.9492 0.4186 0.099 Uiso 1 1 calc R
C22 C 0.2042(6) 0.8809(6) 0.3582(6) 0.101(4) Uani 1 1 d .
H22 H 0.1739 0.9206 0.3459 0.122 Uiso 1 1 calc R
C23 C 0.1932(5) 0.8051(7) 0.3357(6) 0.101(4) Uani 1 1 d .
H23 H 0.1533 0.7910 0.3124 0.121 Uiso 1 1 calc R
C24 C 0.2441(5) 0.7456(5) 0.3480(5) 0.078(3) Uani 1 1 d .
H24 H 0.2383 0.6939 0.3294 0.093 Uiso 1 1 calc R
C25 C 0.3548(4) 0.7085(4) 0.4019(4) 0.0466(18) Uani 1 1 d .
C26 C 0.3811(3) 0.5729(3) 0.4169(3) 0.0359(15) Uani 1 1 d .
H26 H 0.4255 0.5892 0.4004 0.043 Uiso 1 1 calc R
C27 C 0.3807(4) 0.5623(4) 0.5071(3) 0.0422(16) Uani 1 1 d .
C28 C 0.2063(4) 0.3854(4) 0.3900(4) 0.0524(18) Uani 1 1 d D
C29 C 0.1648(5) 0.4497(5) 0.3987(6) 0.085(3) Uani 1 1 d .
H29 H 0.1810 0.5013 0.4033 0.102 Uiso 1 1 calc R
C30 C 0.0961(6) 0.4337(6) 0.4003(6) 0.108(3) Uani 1 1 d DU
H30 H 0.0658 0.4752 0.4025 0.129 Uiso 1 1 calc R
C31 C 0.0749(5) 0.3542(6) 0.3985(6) 0.096(3) Uani 1 1 d DU
H31 H 0.0300 0.3435 0.4019 0.115 Uiso 1 1 calc R
C32 C 0.1158(6) 0.2947(5) 0.3921(5) 0.089(3) Uani 1 1 d .
H32 H 0.1001 0.2427 0.3906 0.107 Uiso 1 1 calc R
C33 C 0.1823(5) 0.3092(4) 0.3877(5) 0.073(3) Uani 1 1 d D
H33 H 0.2115 0.2667 0.3831 0.087 Uiso 1 1 calc R
C34 C 0.2794(4) 0.3984(4) 0.3850(4) 0.0550(19) Uani 1 1 d .
C35 C 0.3633(3) 0.4947(5) 0.3739(3) 0.0388(13) Uani 1 1 d .
H35 H 0.3925 0.4523 0.3930 0.047 Uiso 1 1 calc R
C36 C 0.3713(3) 0.5023(5) 0.2822(3) 0.0397(13) Uani 1 1 d .
C37 C 0.5202(7) 0.6794(6) 0.2653(5) 0.120(5) Uani 1 1 d .
H37A H 0.4952 0.6502 0.3040 0.180 Uiso 1 1 calc R
H37B H 0.5023 0.7321 0.2598 0.180 Uiso 1 1 calc R
H37C H 0.5653 0.6829 0.2822 0.180 Uiso 1 1 calc R
C38 C 0.5478(5) 0.6715(5) 0.5202(5) 0.088(3) Uani 1 1 d .
H38A H 0.5921 0.6541 0.5099 0.132 Uiso 1 1 calc R
H38B H 0.5469 0.7286 0.5233 0.132 Uiso 1 1 calc R
H38C H 0.5195 0.6540 0.4779 0.132 Uiso 1 1 calc R
C39 C 0.7378(9) 0.9173(10) 0.0811(9) 0.189(5) Uani 1 1 d DU
C40 C 0.8096(9) 0.9301(9) 0.0967(11) 0.194(5) Uani 1 1 d DU
C41 C 0.7132(10) 0.9713(10) 0.2199(11) 0.206(5) Uani 1 1 d DU
C42 C 0.6892(10) 1.0512(10) 0.1884(10) 0.193(6) Uani 1 1 d DU
C43 C 0.7131(10) 0.8247(10) 0.2006(10) 0.196(5) Uani 1 1 d DU
C44 C 0.6901(9) 0.7500(9) 0.1619(9) 0.174(5) Uani 1 1 d DU
Pr1 Pr 0.5000 0.5000 0.14692(2) 0.03119(13) Uani 1 2 d S
Pr2 Pr 0.5000 0.5000 0.64184(2) 0.03161(13) Uani 1 2 d S
O1 O 0.47824(19) 0.7316(2) -0.1186(2) 0.0357(10) Uani 1 1 d .
O2 O 0.3940(3) 0.7062(3) -0.1995(3) 0.0576(14) Uani 1 1 d .
O3 O 0.5354(3) 0.7106(2) -0.2620(2) 0.0477(12) Uani 1 1 d .
O4 O 0.5406(2) 0.5785(2) -0.2457(2) 0.0423(11) Uani 1 1 d .
O5 O 0.6779(3) 0.6077(3) -0.0189(3) 0.0617(14) Uani 1 1 d .
O6 O 0.6130(2) 0.6871(2) -0.0954(2) 0.0394(11) Uani 1 1 d .
O7 O 0.5510(3) 0.7040(2) 0.0487(2) 0.0496(13) Uani 1 1 d .
O8 O 0.4934(3) 0.5905(2) 0.03194(19) 0.0398(10) Uani 1 1 d .
O9 O 0.4095(3) 0.7264(3) 0.4197(3) 0.0643(15) Uani 1 1 d .
O10 O 0.3348(2) 0.6326(2) 0.3911(3) 0.0416(11) Uani 1 1 d .
O11 O 0.3402(3) 0.6005(3) 0.5483(2) 0.0571(14) Uani 1 1 d .
O12 O 0.4237(2) 0.5137(3) 0.5327(2) 0.0490(13) Uani 1 1 d .
O13 O 0.3170(3) 0.3473(3) 0.3692(4) 0.079(2) Uani 1 1 d .
O14 O 0.2957(2) 0.4747(2) 0.3950(2) 0.0430(11) Uani 1 1 d .
O15 O 0.3219(2) 0.4875(3) 0.2407(2) 0.0528(13) Uani 1 1 d .
O16 O 0.4276(2) 0.5210(2) 0.2599(2) 0.0401(13) Uani 1 1 d .
O17 O 0.3831(2) 0.4831(2) 0.1015(2) 0.0427(11) Uani 1 1 d .
H103 H 0.3627 0.5052 0.1408 0.064 Uiso 1 1 d R
H104 H 0.3551 0.4657 0.0672 0.064 Uiso 1 1 d R
O18 O 0.5171(3) 0.6399(2) 0.1916(2) 0.059(2) Uani 1 1 d .
H101 H 0.5088 0.6753 0.1555 0.089 Uiso 1 1 d R
O19 O 0.3976(2) 0.5751(2) 0.6900(2) 0.0479(12) Uani 1 1 d .
H105 H 0.3805 0.5884 0.6451 0.072 Uiso 1 1 d R
H106 H 0.4033 0.6179 0.7183 0.072 Uiso 1 1 d R
O20 O 0.5251(2) 0.6378(2) 0.5953(2) 0.0542(15) Uani 1 1 d .
H102 H 0.5322 0.6676 0.6363 0.081 Uiso 1 1 d R

loop_
_atom_site_aniso_label
_atom_site_aniso_U_11
_atom_site_aniso_U_22
_atom_site_aniso_U_33
_atom_site_aniso_U_23
_atom_site_aniso_U_13
_atom_site_aniso_U_12
N1 0.136(9) 0.161(6) 0.213(9) 0.030(6) -0.030(7) 0.004(8)
C1 0.046(5) 0.054(4) 0.038(3) -0.006(3) -0.005(3) 0.014(3)
C2 0.066(6) 0.048(4) 0.075(5) -0.020(3) -0.014(4) 0.003(4)
C4 0.077(6) 0.058(5) 0.090(5) -0.003(4) 0.007(4) 0.024(4)
C3 0.080(8) 0.057(5) 0.077(5) -0.020(4) -0.008(5) 0.013(5)
C5 0.066(6) 0.074(5) 0.077(5) 0.005(4) -0.005(4) 0.023(4)
C6 0.052(6) 0.067(5) 0.055(4) -0.006(4) 0.000(4) 0.010(4)
C7 0.047(5) 0.052(4) 0.032(3) -0.001(3) 0.007(3) 0.001(3)
C8 0.035(3) 0.032(2) 0.034(2) 0.0001(18) -0.002(4) 0.001(4)
C9 0.027(4) 0.045(4) 0.041(3) -0.006(3) -0.007(3) 0.001(3)
C10 0.046(5) 0.057(4) 0.046(4) 0.017(3) -0.002(3) -0.006(4)
C11 0.037(6) 0.080(6) 0.101(6) 0.027(5) -0.010(5) -0.007(4)
C12 0.045(7) 0.106(7) 0.125(8) 0.037(6) -0.013(5) -0.017(5)
C13 0.062(8) 0.088(7) 0.152(10) 0.027(7) -0.012(7) -0.048(6)
C14 0.069(8) 0.072(6) 0.112(7) 0.030(5) 0.005(6) -0.026(5)
C15 0.045(6) 0.059(5) 0.084(6) 0.028(4) -0.010(4) -0.008(4)
C16 0.038(5) 0.057(4) 0.042(4) 0.006(3) 0.005(3) -0.005(4)
C17 0.036(4) 0.026(3) 0.041(3) 0.005(2) 0.003(3) -0.001(3)
C18 0.036(4) 0.046(4) 0.033(3) 0.018(3) -0.003(3) 0.006(3)
C19 0.056(6) 0.062(5) 0.047(4) 0.001(4) -0.004(4) 0.020(4)
C20 0.070(7) 0.045(4) 0.078(6) 0.007(4) 0.003(4) 0.010(4)
C21 0.104(9) 0.055(5) 0.089(6) 0.003(5) -0.007(7) 0.009(5)
C22 0.105(10) 0.079(7) 0.121(9) -0.003(6) 0.004(7) 0.057(7)
C23 0.037(7) 0.129(9) 0.138(9) 0.017(8) -0.020(6) 0.013(6)
C24 0.054(6) 0.072(5) 0.107(7) 0.003(5) -0.016(5) 0.010(5)
C25 0.057(6) 0.049(4) 0.033(3) 0.004(3) 0.002(4) 0.001(4)
C26 0.038(4) 0.039(3) 0.030(3) -0.007(2) -0.001(3) -0.005(3)
C27 0.041(5) 0.048(4) 0.037(3) -0.009(3) -0.007(3) -0.002(3)
C28 0.058(5) 0.065(4) 0.034(3) 0.011(3) -0.001(4) -0.008(4)
C29 0.055(7) 0.083(6) 0.117(7) 0.036(6) -0.009(6) -0.034(5)
C30 0.084(7) 0.109(6) 0.131(7) 0.029(6) 0.001(6) 0.003(6)
C31 0.078(7) 0.092(6) 0.117(6) 0.029(5) 0.008(6) -0.026(5)
C32 0.115(10) 0.079(6) 0.073(5) 0.008(5) -0.010(6) -0.045(6)
C33 0.084(7) 0.066(5) 0.068(5) 0.012(4) -0.005(5) -0.039(5)
C34 0.055(6) 0.052(4) 0.058(4) 0.004(4) -0.003(4) -0.015(4)
C35 0.040(3) 0.042(3) 0.034(3) 0.001(4) 0.001(2) -0.001(4)
C36 0.046(4) 0.044(3) 0.029(2) -0.010(4) -0.003(2) 0.010(5)
C37 0.156(16) 0.110(8) 0.094(7) -0.015(6) 0.019(8) -0.030(9)
C38 0.124(10) 0.066(6) 0.075(5) 0.017(4) 0.014(6) 0.008(6)
C39 0.189(5) 0.189(5) 0.189(5) 0.0003(10) -0.0008(10) 0.0000(10)
C40 0.194(5) 0.194(5) 0.194(5) 0.0009(10) 0.0004(10) 0.0000(10)
C41 0.206(5) 0.206(5) 0.206(5) 0.0002(10) 0.0000(10) 0.0003(10)
C42 0.194(6) 0.193(6) 0.193(6) 0.0001(10) -0.0002(10) 0.0002(10)
C43 0.196(5) 0.196(5) 0.196(5) 0.0006(10) -0.0005(10) 0.0001(10)
C44 0.174(5) 0.174(5) 0.174(5) 0.0001(10) -0.0004(10) -0.0001(10)
Pr1 0.0307(3) 0.0367(3) 0.0262(2) 0.000 0.000 -0.0059(4)
Pr2 0.0379(4) 0.0314(3) 0.0255(2) 0.000 0.000 0.0051(4)
O1 0.032(3) 0.040(2) 0.035(2) -0.0073(16) 0.0001(16) 0.0044(17)
O2 0.052(4) 0.059(3) 0.062(3) -0.017(2) -0.020(3) 0.010(3)
O3 0.063(4) 0.037(2) 0.043(2) 0.0044(19) 0.008(2) 0.002(2)
O4 0.050(3) 0.032(2) 0.045(2) -0.0081(17) -0.012(2) 0.003(2)
O5 0.045(4) 0.057(3) 0.083(3) 0.034(3) -0.007(3) -0.008(3)
O6 0.035(3) 0.042(2) 0.042(2) 0.0067(19) -0.001(2) -0.003(2)
O7 0.070(4) 0.042(3) 0.037(2) 0.0016(19) 0.004(2) -0.015(2)
O8 0.032(3) 0.050(2) 0.0372(17) 0.0121(15) -0.003(3) -0.011(3)
O9 0.043(4) 0.056(3) 0.094(4) -0.011(3) -0.017(3) 0.000(3)
O10 0.042(3) 0.041(2) 0.041(2) -0.004(2) -0.012(3) 0.007(2)
O11 0.051(4) 0.083(3) 0.036(2) -0.010(2) -0.009(2) 0.029(3)
O12 0.053(3) 0.057(3) 0.0373(19) -0.009(2) -0.0131(19) 0.012(3)
O13 0.067(5) 0.050(3) 0.118(5) -0.013(3) 0.012(4) 0.000(3)
O14 0.043(3) 0.048(3) 0.0373(19) -0.0003(18) 0.009(2) -0.0070(18)
O15 0.036(3) 0.089(4) 0.0336(19) 0.001(3) -0.0028(17) -0.014(3)
O16 0.028(3) 0.060(4) 0.0325(19) -0.0099(17) 0.0066(17) -0.006(2)
O17 0.035(2) 0.059(3) 0.0335(17) -0.006(2) -0.0038(18) -0.003(2)
O18 0.093(6) 0.044(2) 0.041(2) -0.0052(18) 0.015(3) -0.010(3)
O19 0.050(3) 0.055(3) 0.039(2) -0.006(2) -0.007(2) 0.016(2)
O20 0.081(4) 0.049(2) 0.033(2) 0.0048(18) 0.009(2) -0.013(2)

loop_
_atom_type_symbol
_atom_type_description
_atom_type_scat_dispersion_real
_atom_type_scat_dispersion_imag
_atom_type_scat_source
C C 0.0033 0.0016 'International Tables Vol C Tables 4.2.6.8 and 6.1.1.4'
H H 0.0000 0.0000 'International Tables Vol C Tables 4.2.6.8 and 6.1.1.4'
N N 0.0061 0.0033 'International Tables Vol C Tables 4.2.6.8 and 6.1.1.4'
O O 0.0106 0.0060 'International Tables Vol C Tables 4.2.6.8 and 6.1.1.4'
Pr Pr -0.2180 2.8214 'International Tables Vol C Tables 4.2.6.8 and 6.1.1.4'

loop_
_geom_angle_atom_site_label_1
_geom_angle_atom_site_label_2
_geom_angle_atom_site_label_3
_geom_angle
_geom_angle_site_symmetry_1
_geom_angle_site_symmetry_3
C39 N1 C43 119.0(15) . .
C39 N1 C41 111.7(13) . .
C43 N1 C41 106.1(12) . .
C6 C1 C2 118.3(6) . .
C6 C1 C7 119.5(6) . .
C2 C1 C7 122.1(6) . .
C3 C2 C1 118.4(7) . .
C3 C2 H2 120.8 . .
C1 C2 H2 120.8 . .
C3 C4 C5 120.5(7) . .
C3 C4 H4 119.7 . .
C5 C4 H4 119.7 . .
C4 C3 C2 121.1(7) . .
C4 C3 H3 119.5 . .
C2 C3 H3 119.5 . .
C6 C5 C4 119.5(8) . .
C6 C5 H5 120.2 . .
C4 C5 H5 120.2 . .
C5 C6 C1 122.1(7) . .
C5 C6 H6 119.0 . .
C1 C6 H6 119.0 . .
O2 C7 O1 121.3(6) . .
O2 C7 C1 125.9(7) . .
O1 C7 C1 112.9(6) . .
O1 C8 C17 108.1(4) . .
O1 C8 C9 110.2(4) . .
C17 C8 C9 111.0(7) . .
O1 C8 H8 109.2 . .
C17 C8 H8 109.2 . .
C9 C8 H8 109.2 . .
O3 C9 O4 125.2(6) . .
O3 C9 C8 121.0(5) . .
O4 C9 C8 113.8(5) . .
C11 C10 C15 121.7(7) . .
C11 C10 C16 117.6(6) . .
C15 C10 C16 120.6(7) . .
C12 C11 C10 119.9(8) . .
C12 C11 H11 120.1 . .
C10 C11 H11 120.1 . .
C13 C12 C11 121.2(9) . .
C13 C12 H12 119.4 . .
C11 C12 H12 119.4 . .
C12 C13 C14 120.1(9) . .
C12 C13 H13 119.9 . .
C14 C13 H13 119.9 . .
C13 C14 C15 120.3(8) . .
C13 C14 H14 119.9 . .
C15 C14 H14 119.9 . .
C10 C15 C14 116.6(8) . .
C10 C15 H15 121.7 . .
C14 C15 H15 121.7 . .
O5 C16 O6 123.1(6) . .
O5 C16 C10 124.0(7) . .
O6 C16 C10 112.9(5) . .
O6 C17 C8 108.3(5) . .
O6 C17 C18 111.5(5) . .
C8 C17 C18 110.9(5) . .
O6 C17 H17 108.7 . .
C8 C17 H17 108.7 . .
C18 C17 H17 108.7 . .
O7 C18 O8 126.8(5) . .
O7 C18 C17 120.1(5) . .
O8 C18 C17 113.0(5) . .
C24 C19 C20 119.7(8) . .
C24 C19 C25 122.7(7) . .
C20 C19 C25 117.5(7) . .
C19 C20 C21 118.0(8) . .
C19 C20 H20 121.0 . .
C21 C20 H20 121.0 . .
C22 C21 C20 123.6(9) . .
C22 C21 H21 118.2 . .
C20 C21 H21 118.2 . .
C21 C22 C23 119.3(10) . .
C21 C22 H22 120.3 . .
C23 C22 H22 120.3 . .
C22 C23 C24 119.5(10) . .
C22 C23 H23 120.2 . .
C24 C23 H23 120.2 . .
C19 C24 C23 119.5(9) . .
C19 C24 H24 120.3 . .
C23 C24 H24 120.3 . .
O9 C25 O10 123.7(7) . .
O9 C25 C19 124.9(7) . .
O10 C25 C19 111.5(7) . .
O10 C26 C27 112.1(5) . .
O10 C26 C35 107.3(5) . .
C27 C26 C35 111.4(4) . .
O10 C26 H26 108.6 . .
C27 C26 H26 108.6 . .
C35 C26 H26 108.6 . .
O11 C27 O12 126.4(6) . .
O11 C27 C26 119.6(6) . .
O12 C27 C26 114.1(6) . .
C33 C28 C29 121.2(8) . .
C33 C28 C34 119.0(8) . .
C29 C28 C34 119.8(6) . .
C28 C29 C30 117.1(8) . .
C28 C29 H29 121.5 . .
C30 C29 H29 121.5 . .
C31 C30 C29 118.7(10) . .
C31 C30 H30 120.6 . .
C29 C30 H30 120.6 . .
C32 C31 C30 122.3(10) . .
C32 C31 H31 118.9 . .
C30 C31 H31 118.9 . .
C31 C32 C33 119.7(9) . .
C31 C32 H32 120.2 . .
C33 C32 H32 120.2 . .
C28 C33 C32 120.9(9) . .
C28 C33 H33 119.6 . .
C32 C33 H33 119.6 . .
O13 C34 O14 124.5(8) . .
O13 C34 C28 123.1(7) . .
O14 C34 C28 112.2(7) . .
O14 C35 C26 107.6(5) . .
O14 C35 C36 111.0(4) . .
C26 C35 C36 111.7(6) . .
O14 C35 H35 108.8 . .
C26 C35 H35 108.8 . .
C36 C35 H35 108.8 . .
O16 C36 O15 128.3(5) . .
O16 C36 C35 114.6(5) . .
O15 C36 C35 117.1(5) . .
O18 C37 H37A 109.5 . .
O18 C37 H37B 109.5 . .
H37A C37 H37B 109.5 . .
O18 C37 H37C 109.5 . .
H37A C37 H37C 109.5 . .
H37B C37 H37C 109.5 . .
O20 C38 H38A 109.5 . .
O20 C38 H38B 109.5 . .
H38A C38 H38B 109.5 . .
O20 C38 H38C 109.5 . .
H38A C38 H38C 109.5 . .
H38B C38 H38C 109.5 . .
N1 C39 C40 110.9(14) . .
C42 C41 N1 111.3(14) . .
C44 C43 N1 117.5(14) . .
O16 Pr1 O16 77.0(2) . 2_665
O16 Pr1 O8 137.43(16) . 2_665
O16 Pr1 O8 119.48(15) 2_665 2_665
O16 Pr1 O8 119.48(15) . .
O16 Pr1 O8 137.43(16) 2_665 .
O8 Pr1 O8 76.53(17) 2_665 .
O16 Pr1 O18 79.40(15) . 2_665
O16 Pr1 O18 73.24(14) 2_665 2_665
O8 Pr1 O18 70.28(13) 2_665 2_665
O8 Pr1 O18 144.22(13) . 2_665
O16 Pr1 O18 73.24(14) . .
O16 Pr1 O18 79.40(15) 2_665 .
O8 Pr1 O18 144.22(13) 2_665 .
O8 Pr1 O18 70.28(13) . .
O18 Pr1 O18 144.87(18) 2_665 .
O16 Pr1 O17 142.61(13) . 2_665
O16 Pr1 O17 71.42(13) 2_665 2_665
O8 Pr1 O17 77.27(16) 2_665 2_665
O8 Pr1 O17 75.10(17) . 2_665
O18 Pr1 O17 109.27(16) 2_665 2_665
O18 Pr1 O17 81.58(15) . 2_665
O16 Pr1 O17 71.42(13) . .
O16 Pr1 O17 142.61(13) 2_665 .
O8 Pr1 O17 75.10(17) 2_665 .
O8 Pr1 O17 77.27(16) . .
O18 Pr1 O17 81.58(15) 2_665 .
O18 Pr1 O17 109.27(16) . .
O17 Pr1 O17 144.59(17) 2_665 .
O12 Pr2 O12 80.9(2) 2_665 .
O12 Pr2 O4 115.01(16) 2_665 1_556
O12 Pr2 O4 138.81(15) . 1_556
O12 Pr2 O4 138.81(15) 2_665 2_666
O12 Pr2 O4 115.01(16) . 2_666
O4 Pr2 O4 78.9(2) 1_556 2_666
O12 Pr2 O20 78.70(16) 2_665 2_665
O12 Pr2 O20 73.67(15) . 2_665
O4 Pr2 O20 144.13(13) 1_556 2_665
O4 Pr2 O20 70.97(13) 2_666 2_665
O12 Pr2 O20 73.67(15) 2_665 .
O12 Pr2 O20 78.70(16) . .
O4 Pr2 O20 70.97(13) 1_556 .
O4 Pr2 O20 144.13(13) 2_666 .
O20 Pr2 O20 143.46(18) 2_665 .
O12 Pr2 O19 143.90(14) 2_665 .
O12 Pr2 O19 70.90(14) . .
O4 Pr2 O19 76.37(15) 1_556 .
O4 Pr2 O19 75.38(14) 2_666 .
O20 Pr2 O19 112.93(15) 2_665 .
O20 Pr2 O19 78.96(14) . .
O12 Pr2 O19 70.90(14) 2_665 2_665
O12 Pr2 O19 143.90(14) . 2_665
O4 Pr2 O19 75.38(14) 1_556 2_665
O4 Pr2 O19 76.37(15) 2_666 2_665
O20 Pr2 O19 78.96(14) 2_665 2_665
O20 Pr2 O19 112.93(15) . 2_665
O19 Pr2 O19 143.16(18) . 2_665
C7 O1 C8 115.6(5) . .
C9 O4 Pr2 133.3(4) . 1_554
C16 O6 C17 115.0(4) . .
C18 O8 Pr1 129.4(4) . .
C25 O10 C26 114.8(5) . .
C27 O12 Pr2 139.5(4) . .
C34 O14 C35 115.1(6) . .
C36 O16 Pr1 139.2(4) . .
Pr1 O17 H103 99.9 . .
Pr1 O17 H104 149.9 . .
H103 O17 H104 110.2 . .
C37 O18 Pr1 135.8(5) . .
C37 O18 H101 107.6 . .
Pr1 O18 H101 114.1 . .
Pr2 O19 H105 100.3 . .
Pr2 O19 H106 118.1 . .
H105 O19 H106 108.6 . .
C38 O20 Pr2 134.1(4) . .
C38 O20 H102 114.3 . .
Pr2 O20 H102 108.8 . .

loop_
_geom_bond_atom_site_label_1
_geom_bond_atom_site_label_2
_geom_bond_distance
_geom_bond_site_symmetry_2
N1 C39 1.490(9) .
N1 C43 1.512(18) .
N1 C41 1.590(18) .
C1 C6 1.385(9) .
C1 C2 1.445(9) .
C1 C7 1.449(8) .
C2 C3 1.396(9) .
C2 H2 0.9300 .
C4 C3 1.358(11) .
C4 C5 1.407(11) .
C4 H4 0.9300 .
C3 H3 0.9300 .
C5 C6 1.358(9) .
C5 H5 0.9300 .
C6 H6 0.9300 .
C7 O2 1.179(7) .
C7 O1 1.372(8) .
C8 O1 1.453(6) .
C8 C17 1.501(9) .
C8 C9 1.527(7) .
C8 H8 0.9800 .
C9 O3 1.249(7) .
C9 O4 1.269(7) .
C10 C11 1.384(10) .
C10 C15 1.393(8) .
C10 C16 1.498(9) .
C11 C12 1.378(11) .
C11 H11 0.9300 .
C12 C13 1.348(12) .
C12 H12 0.9300 .
C13 C14 1.399(13) .
C13 H13 0.9300 .
C14 C15 1.437(11) .
C14 H14 0.9300 .
C15 H15 0.9300 .
C16 O5 1.204(7) .
C16 O6 1.378(8) .
C17 O6 1.448(7) .
C17 C18 1.563(8) .
C17 H17 0.9800 .
C18 O7 1.229(7) .
C18 O8 1.288(8) .
C19 C24 1.360(11) .
C19 C20 1.368(9) .
C19 C25 1.490(10) .
C20 C21 1.413(11) .
C20 H20 0.9300 .
C21 C22 1.308(13) .
C21 H21 0.9300 .
C22 C23 1.345(13) .
C22 H22 0.9300 .
C23 C24 1.451(12) .
C23 H23 0.9300 .
C24 H24 0.9300 .
C25 O9 1.186(9) .
C25 O10 1.348(7) .
C26 O10 1.440(7) .
C26 C27 1.525(7) .
C26 C35 1.541(8) .
C26 H26 0.9800 .
C27 O11 1.251(8) .
C27 O12 1.269(8) .
C28 C33 1.368(7) .
C28 C29 1.376(11) .
C28 C34 1.502(10) .
C29 C30 1.418(12) .
C29 H29 0.9300 .
C30 C31 1.403(8) .
C30 H30 0.9300 .
C31 C32 1.303(12) .
C31 H31 0.9300 .
C32 C33 1.373(13) .
C32 H32 0.9300 .
C33 H33 0.9300 .
C34 O13 1.178(9) .
C34 O14 1.332(7) .
C35 O14 1.456(7) .
C35 C36 1.554(6) .
C35 H35 0.9800 .
C36 O16 1.242(7) .
C36 O15 1.246(7) .
C37 O18 1.405(9) .
C37 H37A 0.9600 .
C37 H37B 0.9600 .
C37 H37C 0.9600 .
C38 O20 1.459(8) .
C38 H38A 0.9600 .
C38 H38B 0.9600 .
C38 H38C 0.9600 .
C39 C40 1.496(9) .
C41 C42 1.522(9) .
C43 C44 1.487(9) .
Pr1 O16 2.426(4) .
Pr1 O16 2.426(4) 2_665
Pr1 O8 2.461(3) 2_665
Pr1 O8 2.461(3) .
Pr1 O18 2.489(4) 2_665
Pr1 O18 2.489(4) .
Pr1 O17 2.508(4) 2_665
Pr1 O17 2.508(4) .
Pr2 O12 2.411(4) 2_665
Pr2 O12 2.411(4) .
Pr2 O4 2.446(4) 1_556
Pr2 O4 2.446(4) 2_666
Pr2 O20 2.492(4) 2_665
Pr2 O20 2.492(4) .
Pr2 O19 2.560(4) .
Pr2 O19 2.560(4) 2_665
O4 Pr2 2.446(4) 1_554
O17 H103 0.8616 .
O17 H104 0.8607 .
O18 H101 0.8655 .
O19 H105 0.8599 .
O19 H106 0.8686 .
O20 H102 0.8638 .

loop_
_platon_squeeze_void_nr
_platon_squeeze_void_average_x
_platon_squeeze_void_average_y
_platon_squeeze_void_average_z
_platon_squeeze_void_volume
_platon_squeeze_void_count_electrons
1 0.500 0.000 0.195 652.1 37.4
2 1.000 0.500 0.577 652.1 37.6
